data_4060346
_publ_section_title
;
  Synthesis and Crystallographic Characterization of New Mn(I)
  Complexes of Donor-Functionalized Indenes
;
_journal_name_full Organometallics
_journal_paper_doi 10.1021/om0490435
_journal_year 2005
_chemical_formula_sum 'C14 H12 Mn N O3'
_chemical_formula_weight 297.19
_space_group_IT_number 2
_symmetry_cell_setting triclinic
_symmetry_space_group_name_Hall '-P 1'
_symmetry_space_group_name_H-M 'P -1'
_cell_angle_alpha 80.2151(8)
_cell_angle_beta 81.6179(8)
_cell_angle_gamma 88.1763(8)
_cell_formula_units_Z 2
_cell_length_a 6.9708(4)
_cell_length_b 7.1061(4)
_cell_length_c 13.3302(7)
_cell_measurement_temperature 193(2)
_cell_volume 643.74(6)
_diffrn_ambient_temperature 193(2)
_exptl_crystal_density_diffrn 1.533
_cod_depositor_comments
;
The following automatic conversions were performed:
'_symmetry_cell_setting' value 'Triclinic' changed to 'triclinic'
according to '/home/saulius/struct/CIF-dictionaries/cif_core.dic'
dictionary named 'cif_core.dic' version 2.4.1 from 2010-06-29.

Automatic conversion script
Id: cif_fix_enum 1527 2010-12-29 10:47:43Z saulius 
;
_cod_database_code 4060346

loop_
_symmetry_equiv_pos_as_xyz
'x, y, z'
'-x, -y, -z'

loop_
_atom_site_label
_atom_site_type_symbol
_atom_site_fract_x
_atom_site_fract_y
_atom_site_fract_z
_atom_site_U_iso_or_equiv
_atom_site_adp_type
_atom_site_occupancy
_atom_site_symmetry_multiplicity
_atom_site_calc_flag
_atom_site_refinement_flags
_atom_site_disorder_assembly
_atom_site_disorder_group
Mn Mn 0.26026(3) 0.31482(3) 0.247365(15) 0.02110(9) Uani 1 1 d . . .
O11 O -0.04507(18) 0.06067(18) 0.36967(10) 0.0393(3) Uani 1 1 d . . .
O12 O -0.02355(19) 0.61017(19) 0.18298(11) 0.0424(3) Uani 1 1 d . . .
O13 O 0.2461(2) 0.1329(3) 0.06679(12) 0.0576(4) Uani 1 1 d . . .
N N 0.71286(19) 0.21609(19) 0.15719(10) 0.0274(3) Uani 1 1 d . . .
C1 C 0.4978(2) 0.1996(2) 0.32517(11) 0.0235(3) Uani 1 1 d . . .
H1 H 0.5167 0.0622 0.3544 0.028 Uiso 1 1 calc R . .
C2 C 0.5858(2) 0.2948(2) 0.22705(11) 0.0232(3) Uani 1 1 d . . .
C3 C 0.5156(2) 0.4882(2) 0.21407(11) 0.0242(3) Uani 1 1 d . . .
H3 H 0.5497 0.5882 0.1520 0.029 Uiso 1 1 calc R . .
C3A C 0.4116(2) 0.5199(2) 0.31145(11) 0.0235(3) Uani 1 1 d . . .
C4 C 0.3261(2) 0.6871(2) 0.34578(13) 0.0291(3) Uani 1 1 d . . .
H4 H 0.3283 0.8056 0.3002 0.035 Uiso 1 1 calc R . .
C5 C 0.2414(2) 0.6727(2) 0.44543(13) 0.0336(4) Uani 1 1 d . . .
H5 H 0.1876 0.7839 0.4697 0.040 Uiso 1 1 calc R . .
C6 C 0.2315(2) 0.4959(3) 0.51408(13) 0.0334(4) Uani 1 1 d . . .
H6 H 0.1720 0.4919 0.5832 0.040 Uiso 1 1 calc R . .
C7 C 0.3054(2) 0.3317(2) 0.48310(12) 0.0286(3) Uani 1 1 d . . .
H7 H 0.2936 0.2135 0.5290 0.034 Uiso 1 1 calc R . .
C7A C 0.4008(2) 0.3416(2) 0.38027(11) 0.0230(3) Uani 1 1 d . . .
C8 C 0.7470(3) 0.3175(3) 0.05171(13) 0.0372(4) Uani 1 1 d . . .
H8A H 0.7795 0.4507 0.0517 0.045 Uiso 1 1 calc R . .
H8B H 0.6297 0.3135 0.0195 0.045 Uiso 1 1 calc R . .
H8C H 0.8547 0.2566 0.0129 0.045 Uiso 1 1 calc R . .
C9 C 0.7225(3) 0.0087(2) 0.16738(14) 0.0359(4) Uani 1 1 d . . .
H9A H 0.7341 -0.0469 0.2387 0.043 Uiso 1 1 calc R . .
H9B H 0.8355 -0.0283 0.1218 0.043 Uiso 1 1 calc R . .
H9C H 0.6043 -0.0381 0.1484 0.043 Uiso 1 1 calc R . .
C11 C 0.0737(2) 0.1597(2) 0.32198(12) 0.0263(3) Uani 1 1 d . . .
C12 C 0.0865(2) 0.4940(2) 0.20694(12) 0.0274(3) Uani 1 1 d . . .
C13 C 0.2533(2) 0.2038(3) 0.13761(13) 0.0333(4) Uani 1 1 d . . .

loop_
_atom_site_aniso_label
_atom_site_aniso_U_11
_atom_site_aniso_U_22
_atom_site_aniso_U_33
_atom_site_aniso_U_23
_atom_site_aniso_U_13
_atom_site_aniso_U_12
Mn 0.02041(13) 0.02174(13) 0.02189(13) -0.00460(9) -0.00433(8) -0.00034(8)
O11 0.0344(6) 0.0392(7) 0.0414(7) -0.0010(5) -0.0006(5) -0.0106(5)
O12 0.0367(7) 0.0385(7) 0.0510(8) -0.0020(6) -0.0121(6) 0.0105(5)
O13 0.0556(9) 0.0812(11) 0.0480(8) -0.0405(8) -0.0127(7) 0.0027(8)
N 0.0260(6) 0.0292(7) 0.0267(6) -0.0072(5) -0.0005(5) 0.0033(5)
C1 0.0225(7) 0.0228(7) 0.0257(7) -0.0031(5) -0.0059(5) -0.0001(5)
C2 0.0200(7) 0.0244(7) 0.0265(7) -0.0056(5) -0.0055(5) -0.0006(5)
C3 0.0241(7) 0.0221(7) 0.0258(7) -0.0029(6) -0.0025(5) -0.0020(5)
C3A 0.0200(6) 0.0244(7) 0.0270(7) -0.0063(6) -0.0039(5) -0.0027(5)
C4 0.0270(7) 0.0251(7) 0.0372(8) -0.0101(6) -0.0052(6) -0.0006(6)
C5 0.0274(8) 0.0375(9) 0.0402(9) -0.0197(7) -0.0048(7) 0.0023(7)
C6 0.0245(7) 0.0502(10) 0.0281(8) -0.0155(7) -0.0016(6) -0.0023(7)
C7 0.0237(7) 0.0381(8) 0.0241(7) -0.0038(6) -0.0046(6) -0.0051(6)
C7A 0.0196(6) 0.0262(7) 0.0246(7) -0.0054(6) -0.0064(5) -0.0023(5)
C8 0.0375(9) 0.0447(10) 0.0272(8) -0.0063(7) 0.0026(7) 0.0023(7)
C9 0.0401(9) 0.0306(8) 0.0381(9) -0.0126(7) -0.0028(7) 0.0070(7)
C11 0.0255(7) 0.0265(7) 0.0289(8) -0.0070(6) -0.0079(6) 0.0012(6)
C12 0.0265(7) 0.0285(7) 0.0272(7) -0.0041(6) -0.0044(6) -0.0020(6)
C13 0.0264(8) 0.0416(9) 0.0345(9) -0.0123(7) -0.0063(6) 0.0023(7)

loop_
_geom_bond_atom_site_label_1
_geom_bond_atom_site_label_2
_geom_bond_distance
_geom_bond_site_symmetry_2
_geom_bond_publ_flag
Mn C13 1.7837(17) . ?
Mn C12 1.7994(16) . ?
Mn C11 1.7994(16) . ?
Mn C3 2.1462(15) . ?
Mn C1 2.1477(14) . ?
Mn C3A 2.1791(14) . ?
Mn C7A 2.1832(14) . ?
Mn C2 2.2484(14) . ?
O11 C11 1.147(2) . ?
O12 C12 1.146(2) . ?
O13 C13 1.151(2) . ?
N C2 1.3676(19) . ?
N C8 1.457(2) . ?
N C9 1.457(2) . ?
C1 C2 1.427(2) . ?
C1 C7A 1.442(2) . ?
C2 C3 1.435(2) . ?
C3 C3A 1.441(2) . ?
C3A C4 1.427(2) . ?
C3A C7A 1.430(2) . ?
C4 C5 1.361(2) . ?
C5 C6 1.420(3) . ?
C6 C7 1.364(2) . ?
C7 C7A 1.425(2) . ?
